data_7052332
loop_
_publ_author_name
'Dechambenoit, Pierre'
'Ferlay, Sylvie'
'Hosseini, Mir Wais'
'Planeix, Jean-Marc'
'Kyritsakas, Nathalie'

_publ_section_title
;
 Molecular tectonics: control of packing of hybrid 1-D and 2-D H-bonded
 molecular networks formed between bisamidinium dication and
 cyanometallate anions
;
_journal_issue 10
_journal_name_full 'New Journal of Chemistry'
_journal_page_first 1403
_journal_paper_doi 10.1039/b606265m
_journal_volume 30
_journal_year 2006
_chemical_formula_moiety '3(C26 H44 N4), 2(C6 Cr N6)'
_chemical_formula_sum 'C90 H132 Cr2 N24'
_chemical_formula_weight 1654.20
_chemical_name_systematic
;
?
;
_space_group_IT_number 147
_symmetry_cell_setting trigonal
_symmetry_space_group_name_Hall '-P 3'
_symmetry_space_group_name_H-M 'P -3'
_atom_sites_solution_hydrogens geom
_atom_sites_solution_primary direct
_atom_sites_solution_secondary difmap
_audit_creation_method SHELXL-97
_cell_angle_alpha 90.00
_cell_angle_beta 90.00
_cell_angle_gamma 120.00
_cell_formula_units_Z 1
_cell_length_a 18.1638(14)
_cell_length_b 18.1638(14)
_cell_length_c 8.5506(12)
_cell_measurement_reflns_used 1865
_cell_measurement_temperature 173(2)
_cell_measurement_theta_max 23.36
_cell_measurement_theta_min 2.38
_cell_volume 2443.1(4)
_computing_cell_refinement 'Bruker SMART'
_computing_data_collection 'Bruker SMART'
_computing_data_reduction 'Bruker SAINT'
_computing_molecular_graphics 'Bruker SHELXTL'
_computing_publication_material 'Bruker SHELXTL'
_computing_structure_refinement 'SHELXL-97 (Sheldrick, 1997)'
_computing_structure_solution 'SHELXS-97 (Sheldrick, 1990)'
_diffrn_ambient_temperature 173(2)
_diffrn_measured_fraction_theta_full 1.000
_diffrn_measured_fraction_theta_max 1.000
_diffrn_measurement_device_type 'CCD area detector'
_diffrn_measurement_method 'phi and omega scans'
_diffrn_radiation_monochromator graphite
_diffrn_radiation_source 'fine-focus sealed tube'
_diffrn_radiation_type MoK\a
_diffrn_radiation_wavelength 0.71073
_diffrn_reflns_av_R_equivalents 0.0862
_diffrn_reflns_av_sigmaI/netI 0.0711
_diffrn_reflns_limit_h_max 23
_diffrn_reflns_limit_h_min -23
_diffrn_reflns_limit_k_max 22
_diffrn_reflns_limit_k_min -23
_diffrn_reflns_limit_l_max 11
_diffrn_reflns_limit_l_min -11
_diffrn_reflns_number 19843
_diffrn_reflns_theta_full 27.49
_diffrn_reflns_theta_max 27.49
_diffrn_reflns_theta_min 1.29
_exptl_absorpt_coefficient_mu 0.276
_exptl_absorpt_correction_T_max 0.9782
_exptl_absorpt_correction_T_min 0.9729
_exptl_absorpt_correction_type multi-scan
_exptl_absorpt_process_details sadabs
_exptl_crystal_colour colorless
_exptl_crystal_density_diffrn 1.124
_exptl_crystal_density_meas ?
_exptl_crystal_density_method 'not measured'
_exptl_crystal_description prism
_exptl_crystal_F_000 888
_exptl_crystal_size_max 0.10
_exptl_crystal_size_mid 0.09
_exptl_crystal_size_min 0.08
_refine_diff_density_max 0.890
_refine_diff_density_min -0.797
_refine_diff_density_rms 0.089
_refine_ls_extinction_method none
_refine_ls_goodness_of_fit_ref 1.072
_refine_ls_hydrogen_treatment riding
_refine_ls_matrix_type full
_refine_ls_number_parameters 177
_refine_ls_number_reflns 3753
_refine_ls_number_restraints 0
_refine_ls_restrained_S_all 1.072
_refine_ls_R_factor_all 0.1019
_refine_ls_R_factor_gt 0.0512
_refine_ls_shift/su_max 0.000
_refine_ls_shift/su_mean 0.000
_refine_ls_structure_factor_coef Fsqd
_refine_ls_weighting_details 'calc w=1/[\s^2^(Fo^2^)+(0.0799P)^2^+0.2526P] where P=(Fo^2^+2Fc^2^)/3'
_refine_ls_weighting_scheme calc
_refine_ls_wR_factor_gt 0.1299
_refine_ls_wR_factor_ref 0.1619
_reflns_number_gt 2371
_reflns_number_total 3753
_reflns_threshold_expression >2sigma(I)
_cod_data_source_file b606265m.txt
_cod_data_source_block e485a
_cod_depositor_comments
;
The following automatic conversions were performed:
'_symmetry_cell_setting' value 'Trigonal' changed to 'trigonal' according
to '/home/saulius/struct/CIF-dictionaries/cif_core.dic' dictionary named
'cif_core.dic' version 2.4.1 from 2010-06-29.

Automatic conversion script
Id: cif_fix_enum 1527 2010-12-29 10:47:43Z saulius 

The following automatic conversions were performed:

'_exptl_crystal_density_meas' value 'none' was changed to '?' - the
value is perceived as not measured.

Automatic conversion script
Id: cif_fix_values 3008 2015-01-20 13:52:24Z robertas 
;
_cod_original_sg_symbol_H-M P-3
_cod_database_code 7052332

loop_
_symmetry_equiv_pos_as_xyz
'x, y, z'
'-y, x-y, z'
'-x+y, -x, z'
'-x, -y, -z'
'y, -x+y, -z'
'x-y, x, -z'

loop_
_atom_site_label
_atom_site_type_symbol
_atom_site_fract_x
_atom_site_fract_y
_atom_site_fract_z
_atom_site_U_iso_or_equiv
_atom_site_adp_type
_atom_site_occupancy
_atom_site_symmetry_multiplicity
_atom_site_calc_flag
_atom_site_refinement_flags
_atom_site_disorder_assembly
_atom_site_disorder_group
C1 C 0.60642(16) 0.06022(16) 0.2720(3) 0.0263(6) Uani 1 1 d . . .
N1 N 0.67360(13) 0.13608(13) 0.2655(2) 0.0272(5) Uani 1 1 d . . .
H1 H 0.6834 0.1661 0.1793 0.033 Uiso 1 1 calc R . .
C2 C 0.73306(16) 0.17295(16) 0.3958(3) 0.0278(6) Uani 1 1 d . . .
H2A H 0.7158 0.2062 0.4628 0.033 Uiso 1 1 calc R . .
H2B H 0.7907 0.2121 0.3549 0.033 Uiso 1 1 calc R . .
C3 C 0.73489(16) 0.10358(16) 0.4930(3) 0.0266(6) Uani 1 1 d . . .
C4 C 0.64301(16) 0.03936(17) 0.5363(3) 0.0293(6) Uani 1 1 d . . .
H4A H 0.6409 -0.0106 0.5874 0.035 Uiso 1 1 calc R . .
H4B H 0.6214 0.0656 0.6115 0.035 Uiso 1 1 calc R . .
C5 C 0.78521(18) 0.14600(18) 0.6439(3) 0.0339(6) Uani 1 1 d . . .
H5A H 0.8419 0.1932 0.6135 0.041 Uiso 1 1 calc R . .
H5B H 0.7555 0.1712 0.7001 0.041 Uiso 1 1 calc R . .
C6 C 0.7978(3) 0.0891(3) 0.7563(4) 0.0628(11) Uani 1 1 d . . .
H6A H 0.8300 0.0655 0.7030 0.075 Uiso 1 1 calc R . .
H6B H 0.7416 0.0409 0.7860 0.075 Uiso 1 1 calc R . .
C7 C 0.8451(3) 0.1351(3) 0.9028(4) 0.0737(13) Uani 1 1 d . . .
H7A H 0.9020 0.1811 0.8747 0.111 Uiso 1 1 calc R . .
H7B H 0.8500 0.0951 0.9728 0.111 Uiso 1 1 calc R . .
H7C H 0.8139 0.1589 0.9558 0.111 Uiso 1 1 calc R . .
C8 C 0.77262(17) 0.05750(17) 0.4001(3) 0.0305(6) Uani 1 1 d . . .
H8A H 0.7675 0.0101 0.4652 0.037 Uiso 1 1 calc R . .
H8B H 0.7370 0.0321 0.3060 0.037 Uiso 1 1 calc R . .
C9 C 0.86375(19) 0.1094(2) 0.3476(4) 0.0462(8) Uani 1 1 d . . .
H9A H 0.8991 0.1432 0.4371 0.055 Uiso 1 1 calc R . .
H9B H 0.8678 0.1496 0.2654 0.055 Uiso 1 1 calc R . .
C10 C 0.8990(2) 0.0547(2) 0.2838(4) 0.0552(9) Uani 1 1 d . . .
H10A H 0.8979 0.0167 0.3664 0.083 Uiso 1 1 calc R . .
H10B H 0.9577 0.0914 0.2487 0.083 Uiso 1 1 calc R . .
H10C H 0.8641 0.0208 0.1956 0.083 Uiso 1 1 calc R . .
N2 N 0.58876(14) 0.01174(14) 0.3964(2) 0.0302(5) Uani 1 1 d . . .
H2 H 0.5429 -0.0389 0.3959 0.036 Uiso 1 1 calc R . .
C11 C 0.55005(16) 0.02808(16) 0.1329(3) 0.0275(6) Uani 1 1 d . . .
C12 C 0.52303(17) -0.05333(16) 0.0761(3) 0.0306(6) Uani 1 1 d . . .
H12 H 0.5392 -0.0893 0.1278 0.037 Uiso 1 1 calc R . .
C13 C 0.47242(16) -0.08158(16) -0.0564(3) 0.0302(6) Uani 1 1 d . . .
H13 H 0.4531 -0.1374 -0.0949 0.036 Uiso 1 1 calc R . .
Cr1 Cr 0.3333 0.6667 0.24323(8) 0.0236(2) Uani 1 3 d S . .
C14 C 0.40667(16) 0.77561(16) 0.3750(3) 0.0260(6) Uani 1 1 d . . .
N3 N 0.45131(15) 0.83899(14) 0.4374(3) 0.0345(6) Uani 1 1 d . . .
C15 C 0.29340(16) 0.73010(17) 0.0964(3) 0.0287(6) Uani 1 1 d . . .
N4 N 0.27068(16) 0.76166(16) 0.0074(3) 0.0390(6) Uani 1 1 d . . .

loop_
_atom_site_aniso_label
_atom_site_aniso_U_11
_atom_site_aniso_U_22
_atom_site_aniso_U_33
_atom_site_aniso_U_23
_atom_site_aniso_U_13
_atom_site_aniso_U_12
C1 0.0222(13) 0.0213(13) 0.0340(13) -0.0002(10) -0.0016(10) 0.0098(11)
N1 0.0259(12) 0.0203(11) 0.0302(11) 0.0020(9) -0.0059(9) 0.0077(10)
C2 0.0257(14) 0.0203(13) 0.0320(13) -0.0047(10) -0.0075(11) 0.0074(11)
C3 0.0266(14) 0.0243(14) 0.0294(13) -0.0021(10) -0.0052(10) 0.0131(11)
C4 0.0299(14) 0.0290(14) 0.0286(13) 0.0031(10) -0.0021(11) 0.0144(12)
C5 0.0356(16) 0.0381(16) 0.0319(14) -0.0080(12) -0.0079(11) 0.0214(14)
C6 0.088(3) 0.071(3) 0.0468(19) -0.0088(17) -0.0280(19) 0.053(2)
C7 0.099(3) 0.117(4) 0.044(2) -0.018(2) -0.027(2) 0.083(3)
C8 0.0306(15) 0.0283(14) 0.0346(14) -0.0017(11) -0.0032(11) 0.0160(12)
C9 0.0330(17) 0.0445(19) 0.0559(19) -0.0159(15) -0.0022(14) 0.0154(15)
C10 0.044(2) 0.061(2) 0.068(2) -0.0058(18) 0.0050(17) 0.0318(19)
N2 0.0252(12) 0.0204(11) 0.0374(12) 0.0014(9) -0.0042(9) 0.0058(9)
C11 0.0208(13) 0.0212(13) 0.0355(14) -0.0001(10) -0.0047(10) 0.0068(11)
C12 0.0275(14) 0.0211(14) 0.0404(15) 0.0027(11) -0.0056(11) 0.0101(12)
C13 0.0266(14) 0.0194(13) 0.0409(15) -0.0032(11) -0.0074(11) 0.0087(11)
Cr1 0.0180(3) 0.0180(3) 0.0349(4) 0.000 0.000 0.00901(13)
C14 0.0207(13) 0.0221(13) 0.0364(13) 0.0048(11) 0.0039(10) 0.0116(11)
N3 0.0287(13) 0.0225(12) 0.0482(14) 0.0000(10) -0.0005(10) 0.0096(11)
C15 0.0224(13) 0.0247(14) 0.0359(13) 0.0030(11) 0.0034(11) 0.0093(11)
N4 0.0378(14) 0.0388(14) 0.0423(13) 0.0095(11) 0.0054(11) 0.0205(12)

loop_
_atom_type_symbol
_atom_type_description
_atom_type_scat_dispersion_real
_atom_type_scat_dispersion_imag
_atom_type_scat_source
C C 0.0033 0.0016 'International Tables Vol C Tables 4.2.6.8 and 6.1.1.4'
H H 0.0000 0.0000 'International Tables Vol C Tables 4.2.6.8 and 6.1.1.4'
N N 0.0061 0.0033 'International Tables Vol C Tables 4.2.6.8 and 6.1.1.4'
Cr Cr 0.3209 0.6236 'International Tables Vol C Tables 4.2.6.8 and 6.1.1.4'

loop_
_geom_angle_atom_site_label_1
_geom_angle_atom_site_label_2
_geom_angle_atom_site_label_3
_geom_angle
_geom_angle_site_symmetry_1
_geom_angle_site_symmetry_3
_geom_angle_publ_flag
N1 C1 N2 121.8(2) . . ?
N1 C1 C11 118.5(2) . . ?
N2 C1 C11 119.7(2) . . ?
C1 N1 C2 122.5(2) . . ?
C1 N1 H1 118.8 . . ?
C2 N1 H1 118.8 . . ?
N1 C2 C3 110.72(19) . . ?
N1 C2 H2A 109.5 . . ?
C3 C2 H2A 109.5 . . ?
N1 C2 H2B 109.5 . . ?
C3 C2 H2B 109.5 . . ?
H2A C2 H2B 108.1 . . ?
C2 C3 C4 107.2(2) . . ?
C2 C3 C8 111.5(2) . . ?
C4 C3 C8 108.8(2) . . ?
C2 C3 C5 107.1(2) . . ?
C4 C3 C5 109.0(2) . . ?
C8 C3 C5 112.9(2) . . ?
N2 C4 C3 110.7(2) . . ?
N2 C4 H4A 109.5 . . ?
C3 C4 H4A 109.5 . . ?
N2 C4 H4B 109.5 . . ?
C3 C4 H4B 109.5 . . ?
H4A C4 H4B 108.1 . . ?
C6 C5 C3 116.4(2) . . ?
C6 C5 H5A 108.2 . . ?
C3 C5 H5A 108.2 . . ?
C6 C5 H5B 108.2 . . ?
C3 C5 H5B 108.2 . . ?
H5A C5 H5B 107.3 . . ?
C5 C6 C7 112.8(3) . . ?
C5 C6 H6A 109.0 . . ?
C7 C6 H6A 109.0 . . ?
C5 C6 H6B 109.0 . . ?
C7 C6 H6B 109.0 . . ?
H6A C6 H6B 107.8 . . ?
C6 C7 H7A 109.5 . . ?
C6 C7 H7B 109.5 . . ?
H7A C7 H7B 109.5 . . ?
C6 C7 H7C 109.5 . . ?
H7A C7 H7C 109.5 . . ?
H7B C7 H7C 109.5 . . ?
C9 C8 C3 117.5(2) . . ?
C9 C8 H8A 107.9 . . ?
C3 C8 H8A 107.9 . . ?
C9 C8 H8B 107.9 . . ?
C3 C8 H8B 107.9 . . ?
H8A C8 H8B 107.2 . . ?
C8 C9 C10 112.7(3) . . ?
C8 C9 H9A 109.0 . . ?
C10 C9 H9A 109.0 . . ?
C8 C9 H9B 109.0 . . ?
C10 C9 H9B 109.0 . . ?
H9A C9 H9B 107.8 . . ?
C9 C10 H10A 109.5 . . ?
C9 C10 H10B 109.5 . . ?
H10A C10 H10B 109.5 . . ?
C9 C10 H10C 109.5 . . ?
H10A C10 H10C 109.5 . . ?
H10B C10 H10C 109.5 . . ?
C1 N2 C4 122.2(2) . . ?
C1 N2 H2 118.9 . . ?
C4 N2 H2 118.9 . . ?
C13 C11 C12 120.4(2) 4_655 . ?
C13 C11 C1 119.2(2) 4_655 . ?
C12 C11 C1 120.3(2) . . ?
C13 C12 C11 119.7(2) . . ?
C13 C12 H12 120.2 . . ?
C11 C12 H12 120.2 . . ?
C12 C13 C11 119.9(2) . 4_655 ?
C12 C13 H13 120.1 . . ?
C11 C13 H13 120.1 4_655 . ?
C15 Cr1 C15 86.89(11) . 3_565 ?
C15 Cr1 C15 86.89(11) . 2_665 ?
C15 Cr1 C15 86.90(11) 3_565 2_665 ?
C15 Cr1 C14 174.42(10) . 3_565 ?
C15 Cr1 C14 92.01(10) 3_565 3_565 ?
C15 Cr1 C14 87.58(10) 2_665 3_565 ?
C15 Cr1 C14 87.58(10) . 2_665 ?
C15 Cr1 C14 174.42(10) 3_565 2_665 ?
C15 Cr1 C14 92.01(10) 2_665 2_665 ?
C14 Cr1 C14 93.41(9) 3_565 2_665 ?
C15 Cr1 C14 92.01(10) . . ?
C15 Cr1 C14 87.58(10) 3_565 . ?
C15 Cr1 C14 174.42(11) 2_665 . ?
C14 Cr1 C14 93.41(9) 3_565 . ?
C14 Cr1 C14 93.41(9) 2_665 . ?
N3 C14 Cr1 174.4(2) . . ?
N4 C15 Cr1 175.5(2) . . ?

loop_
_geom_bond_atom_site_label_1
_geom_bond_atom_site_label_2
_geom_bond_distance
_geom_bond_site_symmetry_2
_geom_bond_publ_flag
C1 N1 1.307(3) . ?
C1 N2 1.314(3) . ?
C1 C11 1.485(3) . ?
N1 C2 1.461(3) . ?
N1 H1 0.8800 . ?
C2 C3 1.524(3) . ?
C2 H2A 0.9900 . ?
C2 H2B 0.9900 . ?
C3 C4 1.528(4) . ?
C3 C8 1.541(4) . ?
C3 C5 1.545(3) . ?
C4 N2 1.469(3) . ?
C4 H4A 0.9900 . ?
C4 H4B 0.9900 . ?
C5 C6 1.511(4) . ?
C5 H5A 0.9900 . ?
C5 H5B 0.9900 . ?
C6 C7 1.512(5) . ?
C6 H6A 0.9900 . ?
C6 H6B 0.9900 . ?
C7 H7A 0.9800 . ?
C7 H7B 0.9800 . ?
C7 H7C 0.9800 . ?
C8 C9 1.506(4) . ?
C8 H8A 0.9900 . ?
C8 H8B 0.9900 . ?
C9 C10 1.527(4) . ?
C9 H9A 0.9900 . ?
C9 H9B 0.9900 . ?
C10 H10A 0.9800 . ?
C10 H10B 0.9800 . ?
C10 H10C 0.9800 . ?
N2 H2 0.8800 . ?
C11 C13 1.391(4) 4_655 ?
C11 C12 1.392(3) . ?
C12 C13 1.385(4) . ?
C12 H12 0.9500 . ?
C13 C11 1.391(4) 4_655 ?
C13 H13 0.9500 . ?
Cr1 C15 2.065(3) . ?
Cr1 C15 2.065(3) 3_565 ?
Cr1 C15 2.065(3) 2_665 ?
Cr1 C14 2.079(3) 3_565 ?
Cr1 C14 2.079(3) 2_665 ?
Cr1 C14 2.079(3) . ?
C14 N3 1.155(3) . ?
C15 N4 1.147(3) . ?
